data_2012659
loop_
_publ_author_name
'Lucas, Nigel T.'
'Whittall, Ian R.'
'Humphrey, Mark G.'

_publ_section_title
;Undecacarbonyl(methylcyclopentadienyl)-<i>tetrahedro</i>-triiridiummolybdenum,
 undecacarbonyl(tetramethylcyclopentadienyl)-<i>tetrahedro</i>-triiridiummolybdenum
 and
 undecacarbonyl(pentamethylcyclopentadienyl)-<i>tetrahedro</i>-triiridiummolybdenum
;
_journal_issue 4
_journal_name_full 'Acta Crystallographica Section C'
_journal_page_first m249
_journal_page_last m251
_journal_paper_doi 10.1107/S0108270101020558
_journal_volume 58
_journal_year 2002
_chemical_formula_moiety 'C20 H13 Ir3 Mo O11 '
_chemical_formula_sum 'C20 H13 Ir3 Mo O11'
_chemical_formula_weight 1101.92
_space_group_IT_number 61
_symmetry_cell_setting orthorhombic
_symmetry_space_group_name_Hall '-P 2ac 2ab'
_symmetry_space_group_name_H-M 'P b c a'
_cell_angle_alpha 90
_cell_angle_beta 90
_cell_angle_gamma 90
_cell_formula_units_Z 8
_cell_length_a 11.543(5)
_cell_length_b 17.198(9)
_cell_length_c 25.382(6)
_cell_measurement_reflns_used 18
_cell_measurement_temperature 296.2
_cell_measurement_theta_max 14.8
_cell_measurement_theta_min 10.1
_cell_volume 5039(4)
_computing_cell_refinement 'MSC/AFC Diffractometer Control'
_computing_data_collection 'MSC/AFC Diffractometer Control'
_computing_data_reduction 'teXsan (MSC, 1992-1997)'
_computing_publication_material 'teXsan (MSC, 1992-1997)'
_computing_structure_refinement 'teXsan (MSC, 1992-1997)'
_computing_structure_solution
;
DIRDIF92 PATTY (Beurskens, 1992)
;
_diffrn_ambient_temperature 296.2
_diffrn_measured_fraction_theta_full 1.0
_diffrn_measured_fraction_theta_max 1.0
_diffrn_measurement_device_type 'Rigaku AFC6S'
_diffrn_measurement_method \w-2\q
_diffrn_radiation_monochromator graphite
_diffrn_radiation_source 'X-ray tube'
_diffrn_radiation_type 'Mo K\a'
_diffrn_radiation_wavelength 0.7107
_diffrn_reflns_av_R_equivalents 0
_diffrn_reflns_av_sigmaI/netI 0.080
_diffrn_reflns_limit_h_max 13
_diffrn_reflns_limit_h_min 0
_diffrn_reflns_limit_k_max 20
_diffrn_reflns_limit_k_min 0
_diffrn_reflns_limit_l_max 30
_diffrn_reflns_limit_l_min 0
_diffrn_reflns_number 4985
_diffrn_reflns_reduction_process 'Lp corrections applied'
_diffrn_reflns_theta_full 25.05
_diffrn_reflns_theta_max 25.05
_diffrn_reflns_theta_min 2.12
_diffrn_standards_decay_% 8.65
_diffrn_standards_interval_count 150
_diffrn_standards_number 3
_exptl_absorpt_coefficient_mu 16.380
_exptl_absorpt_correction_T_max 0.048
_exptl_absorpt_correction_T_min 0.023
_exptl_absorpt_correction_type psi-scan
_exptl_absorpt_process_details
;
\y scans (North,Phillips & Matthews, 1968)
;
_exptl_crystal_colour orange
_exptl_crystal_density_diffrn 2.905
_exptl_crystal_density_meas ?
_exptl_crystal_description prism
_exptl_crystal_F_000 3952.00
_exptl_crystal_size_max 0.40
_exptl_crystal_size_mid 0.20
_exptl_crystal_size_min 0.20
_refine_diff_density_max 1.33
_refine_diff_density_min -1.21
_refine_ls_extinction_coef 0.000000162(3)
_refine_ls_extinction_expression 'equ(3) Acta Cryst.(1968) A24, p213.'
_refine_ls_extinction_method 'Zachariasen (1967)'
_refine_ls_goodness_of_fit_all 1.230
_refine_ls_goodness_of_fit_ref 1.312
_refine_ls_hydrogen_treatment noref
_refine_ls_matrix_type full
_refine_ls_number_constraints 0
_refine_ls_number_parameters 317
_refine_ls_number_reflns 3219
_refine_ls_number_restraints 0
_refine_ls_R_factor_all 0.0748
_refine_ls_R_factor_gt 0.0384
_refine_ls_shift/su_max 0.0010
_refine_ls_shift/su_mean 0.0003
_refine_ls_structure_factor_coef F
_refine_ls_weighting_details 'w = 1/[\s^2^(Fo) + 0.00010|Fo|^2^]'
_refine_ls_weighting_scheme sigma
_refine_ls_wR_factor_all 0.0382
_refine_ls_wR_factor_ref 0.0341
_reflns_number_gt 3219
_reflns_number_total 4459
_reflns_threshold_expression I>1.50\s(I)
_cod_data_source_file ta1356.cif
_cod_data_source_block II
_cod_depositor_comments
;
The following automatic conversions were performed:

'_exptl_crystal_density_meas' value 'not measured' was changed to '?'
- the value is perceived as not measured.

Automatic conversion script
Id: cif_fix_values 3008 2015-01-20 13:52:24Z robertas 
;
_cod_original_cell_volume 5039(3)
_cod_original_sg_symbol_H-M 'P b c a '
_cod_original_formula_sum 'C20 H13 Ir3 Mo O11 '
_cod_database_code 2012659
_cod_database_fobs_code 2012659

loop_
_symmetry_equiv_pos_as_xyz
'  +x,  +y,  +z'
'1/2+x,1/2-y,  -z'
'  -x,1/2+y,1/2-z'
'1/2-x,  -y,1/2+z'
'  -x,  -y,  -z'
'1/2-x,1/2+y,  +z'
'  +x,1/2-y,1/2+z'
'1/2+x,  +y,1/2-z'

loop_
_atom_site_label
_atom_site_fract_x
_atom_site_fract_y
_atom_site_fract_z
_atom_site_U_iso_or_equiv
_atom_site_adp_type
_atom_site_calc_flag
_atom_site_calc_attached_atom
_atom_site_refinement_flags
_atom_site_occupancy
Ir1 0.52768(4) 0.61179(3) 0.06445(2) 0.03670(10) Uani d ? . 1.000
Ir2 0.38353(4) 0.59776(3) 0.14669(2) 0.03550(10) Uani d ? . 1.000
Ir3 0.61150(4) 0.61989(3) 0.16367(2) 0.03730(10) Uani d ? . 1.000
Mo4 0.47374(9) 0.74842(6) 0.12363(4) 0.0341(3) Uani d ? . 1.000
O11 0.3760(10) 0.6343(7) -0.0316(4) 0.089(4) Uani d ? . 1.000
O12 0.4240(10) 0.4492(6) 0.0830(4) 0.073(4) Uani d ? . 1.000
O14 0.6899(8) 0.7504(5) 0.0475(4) 0.056(3) Uani d ? . 1.000
O15 0.7377(9) 0.5404(6) 0.0134(4) 0.072(4) Uani d ? . 1.000
O21 0.3437(9) 0.5068(6) 0.2474(4) 0.078(4) Uani d ? . 1.000
O22 0.1424(9) 0.6013(7) 0.0997(4) 0.088(4) Uani d ? . 1.000
O24 0.3559(7) 0.7212(5) 0.2346(3) 0.047(3) Uani d ? . 1.000
O31 0.6520(10) 0.4471(7) 0.1654(5) 0.087(4) Uani d ? . 1.000
O32 0.5898(9) 0.6433(7) 0.2819(4) 0.077(4) Uani d ? . 1.000
O33 0.8587(9) 0.6708(8) 0.1385(5) 0.099(5) Uani d ? . 1.000
O41 0.6600(10) 0.8168(6) 0.1992(4) 0.078(4) Uani d ? . 1.000
C11 0.4340(10) 0.6248(8) 0.0034(6) 0.052(5) Uani d ? . 1.000
C12 0.4370(10) 0.5140(8) 0.0928(5) 0.045(4) Uani d ? . 1.000
C14 0.6080(10) 0.7249(7) 0.0694(5) 0.044(4) Uani d ? . 1.000
C15 0.6550(10) 0.5686(8) 0.0306(5) 0.051(5) Uani d ? . 1.000
C21 0.3560(10) 0.5392(8) 0.2083(5) 0.050(4) Uani d ? . 1.000
C22 0.2320(10) 0.6000(9) 0.1180(5) 0.055(5) Uani d ? . 1.000
C24 0.3890(10) 0.7067(7) 0.1928(5) 0.041(4) Uani d ? . 1.000
C31 0.6340(10) 0.5112(9) 0.1649(5) 0.058(5) Uani d ? . 1.000
C32 0.6000(10) 0.6371(7) 0.2388(5) 0.046(4) Uani d ? . 1.000
C33 0.7680(10) 0.6540(9) 0.1477(6) 0.062(5) Uani d ? . 1.000
C41 0.5930(10) 0.7860(8) 0.1709(6) 0.050(5) Uani d ? . 1.000
C401 0.4710(10) 0.8776(8) 0.0974(6) 0.053(4) Uani d ? . 1.000
C402 0.3930(10) 0.8692(7) 0.1416(6) 0.054(4) Uani d ? . 1.000
C403 0.3010(10) 0.8222(8) 0.1232(5) 0.047(4) Uani d ? . 1.000
C404 0.3270(10) 0.8001(8) 0.0710(5) 0.057(5) Uani d ? . 1.000
C405 0.4300(10) 0.8349(8) 0.0545(5) 0.049(4) Uani d ? . 1.000
C411 0.5740(10) 0.9305(9) 0.0943(8) 0.093(7) Uani d ? . 1.000
C412 0.394(2) 0.9126(8) 0.1925(6) 0.082(6) Uani d ? . 1.000
C413 0.1900(10) 0.8060(10) 0.1532(6) 0.080(6) Uani d ? . 1.000
C415 0.473(2) 0.8390(10) -0.0005(6) 0.089(6) Uani d ? . 1.000
H404 0.2801 0.7664 0.0502 0.068 Uiso c ? . 1.000
H411b 0.5613 0.9687 0.0679 0.111 Uiso c ? . 1.000
H411c 0.5850 0.9553 0.1274 0.111 Uiso c ? . 1.000
H411a 0.6408 0.9009 0.0858 0.111 Uiso c ? . 1.000
H412c 0.3822 0.8773 0.2208 0.099 Uiso c ? . 1.000
H412a 0.4669 0.9377 0.1967 0.099 Uiso c ? . 1.000
H412b 0.3341 0.9505 0.1924 0.099 Uiso c ? . 1.000
H413b 0.1402 0.7747 0.1322 0.096 Uiso c ? . 1.000
H413c 0.2071 0.7795 0.1851 0.096 Uiso c ? . 1.000
H413a 0.1521 0.8538 0.1610 0.096 Uiso c ? . 1.000
H415a 0.5533 0.8271 -0.0011 0.107 Uiso c ? . 1.000
H415b 0.4319 0.8034 -0.0218 0.107 Uiso c ? . 1.000
H415c 0.4619 0.8905 -0.0137 0.107 Uiso c ? . 1.000

loop_
_atom_site_aniso_label
_atom_site_aniso_U_11
_atom_site_aniso_U_22
_atom_site_aniso_U_33
_atom_site_aniso_U_12
_atom_site_aniso_U_13
_atom_site_aniso_U_23
Ir1 0.0396(3) 0.0448(3) 0.0257(2) 0.0032(3) 0.0021(2) -0.0016(2)
Ir2 0.0344(3) 0.0433(3) 0.0288(3) -0.0010(3) 0.0013(2) 0.0029(2)
Ir3 0.0336(3) 0.0475(3) 0.0308(3) 0.0065(3) -0.0032(2) 0.0001(2)
Mo4 0.0350(6) 0.0381(6) 0.0293(5) 0.0019(5) 0.0020(5) 0.0034(5)
O11 0.095(9) 0.110(10) 0.063(7) 0.036(7) -0.047(7) -0.014(7)
O12 0.120(10) 0.039(6) 0.063(7) -0.005(6) 0.017(7) -0.012(5)
O14 0.041(6) 0.066(7) 0.061(6) -0.003(5) 0.013(5) -0.005(5)
O15 0.058(7) 0.090(8) 0.069(7) 0.011(6) 0.015(6) -0.014(6)
O21 0.072(8) 0.097(9) 0.064(7) 0.005(6) 0.009(6) 0.033(7)
O22 0.051(7) 0.140(10) 0.075(8) 0.003(7) -0.022(6) 0.004(7)
O24 0.061(6) 0.051(6) 0.030(5) 0.010(5) 0.021(5) -0.001(4)
O31 0.089(9) 0.063(8) 0.110(10) 0.022(7) -0.004(8) 0.018(7)
O32 0.077(8) 0.130(10) 0.029(5) 0.025(7) -0.016(6) -0.009(6)
O33 0.034(7) 0.160(10) 0.100(10) -0.008(7) 0.007(6) -0.003(9)
O41 0.085(8) 0.063(7) 0.087(8) -0.004(6) -0.029(7) -0.018(6)
C11 0.060(10) 0.043(9) 0.051(9) 0.014(7) 0.008(8) -0.006(7)
C12 0.055(9) 0.049(9) 0.031(7) -0.002(7) 0.004(7) 0.004(6)
C14 0.046(8) 0.051(9) 0.036(7) -0.006(7) 0.002(7) 0.003(6)
C15 0.056(9) 0.049(9) 0.049(9) -0.003(7) -0.001(8) -0.013(7)
C21 0.060(10) 0.051(9) 0.042(8) -0.001(7) 0.000(7) -0.003(7)
C22 0.048(9) 0.080(10) 0.037(8) 0.001(8) -0.001(7) 0.000(7)
C24 0.042(7) 0.051(8) 0.029(7) 0.011(7) 0.000(7) 0.011(6)
C31 0.070(10) 0.060(10) 0.045(9) 0.008(9) -0.003(8) 0.005(8)
C32 0.043(8) 0.056(9) 0.039(8) 0.007(7) -0.016(7) -0.007(6)
C33 0.050(10) 0.090(10) 0.050(9) -0.001(9) -0.017(8) -0.010(8)
C41 0.041(9) 0.044(9) 0.070(10) 0.003(7) -0.002(7) 0.011(7)
C401 0.051(9) 0.042(9) 0.070(10) 0.011(7) 0.014(8) 0.019(7)
C402 0.045(8) 0.043(8) 0.070(10) 0.009(7) 0.001(8) 0.008(7)
C403 0.044(8) 0.049(9) 0.047(8) 0.016(7) -0.001(7) 0.014(7)
C404 0.060(10) 0.060(10) 0.046(9) 0.005(8) 0.001(8) 0.031(8)
C405 0.060(10) 0.051(9) 0.034(8) -0.001(8) 0.005(7) 0.012(7)
C411 0.080(10) 0.050(10) 0.15(2) -0.004(9) -0.010(10) 0.030(10)
C412 0.13(2) 0.050(10) 0.070(10) 0.010(10) 0.030(10) -0.022(8)
C413 0.070(10) 0.090(10) 0.090(10) 0.030(10) 0.030(10) 0.020(10)
C415 0.110(10) 0.110(10) 0.050(10) 0.030(10) 0.020(10) 0.040(10)

loop_
_atom_type_symbol
_atom_type_scat_dispersion_real
_atom_type_scat_dispersion_imag
_atom_type_scat_source
C 0.002 0.002
;International Tables for Crystallography
(1992, Vol. C, Tables 4.2.6.8 and 6.1.1.1)
;
H 0.000 0.000
;International Tables for Crystallography
(1992, Vol. C, Table 6.1.1.2)
;
Ir -2.066 7.990
;International Tables for Crystallography
(1992, Vol. C, Tables 4.2.6.8 and 6.1.1.1)
;
Mo -1.825 0.688
;International Tables for Crystallography
(1992, Vol. C, Tables 4.2.6.8 and 6.1.1.1)
;
O 0.008 0.006
;International Tables for Crystallography
(1992, Vol. C, Tables 4.2.6.8 and 6.1.1.1)
;

loop_
_geom_angle_atom_site_label_1
_geom_angle_atom_site_label_2
_geom_angle_atom_site_label_3
_geom_angle
_geom_angle_publ_flag
Ir2 Ir1 Ir3 60.06(3) n
Ir2 Ir1 Mo4 61.93(3) n
Ir3 Ir1 Mo4 62.97(3) n
Ir1 Ir2 Ir3 60.36(2) n
Ir1 Ir2 Mo4 62.09(3) n
Ir3 Ir2 Mo4 63.12(3) n
Ir1 Ir3 Ir2 59.58(2) n
Ir1 Ir3 Mo4 61.14(3) n
Ir2 Ir3 Mo4 61.12(3) n
Ir1 Mo4 Ir2 55.98(3) n
Ir1 Mo4 Ir3 55.89(2) n
Ir2 Mo4 Ir3 55.75(3) n
Ir2 Ir1 C11 106.9(4) no
Ir2 Ir1 C12 49.7(4) no
Ir2 Ir1 C14 107.7(3) no
Ir2 Ir1 C15 144.6(4) no
Ir3 Ir1 C11 163.0(4) no
Ir3 Ir1 C12 84.3(3) no
Ir3 Ir1 C14 75.2(3) no
Ir3 Ir1 C15 99.7(4) no
Mo4 Ir1 C11 102.0(4) no
Mo4 Ir1 C12 111.6(4) no
Mo4 Ir1 C14 47.4(3) no
Mo4 Ir1 C15 138.1(4) no
C11 Ir1 C12 95.1(5) no
C11 Ir1 C14 100.8(5) no
C11 Ir1 C15 96.9(6) no
C12 Ir1 C14 155.9(5) no
C12 Ir1 C15 103.4(6) no
C14 Ir1 C15 92.7(5) no
Ir1 Ir2 C12 50.6(4) no
Ir1 Ir2 C21 142.8(4) no
Ir1 Ir2 C22 105.7(4) no
Ir1 Ir2 C24 108.6(3) no
Ir3 Ir2 C12 85.0(4) no
Ir3 Ir2 C21 96.0(4) no
Ir3 Ir2 C22 163.8(4) no
Ir3 Ir2 C24 76.7(3) no
Mo4 Ir2 C12 112.7(4) no
Mo4 Ir2 C21 135.7(4) no
Mo4 Ir2 C22 103.9(4) no
Mo4 Ir2 C24 47.8(3) no
C12 Ir2 C21 103.0(5) no
C12 Ir2 C22 92.0(5) no
C12 Ir2 C24 158.0(5) no
C21 Ir2 C22 100.2(6) no
C21 Ir2 C24 91.0(5) no
C22 Ir2 C24 102.2(5) no
Ir1 Ir3 C31 90.8(4) no
Ir1 Ir3 C32 154.4(4) no
Ir1 Ir3 C33 98.8(4) no
Ir2 Ir3 C31 89.9(5) no
Ir2 Ir3 C32 96.4(4) no
Ir2 Ir3 C33 156.6(4) no
Mo4 Ir3 C31 146.6(4) no
Mo4 Ir3 C32 101.0(4) no
Mo4 Ir3 C33 101.9(5) no
C31 Ir3 C32 98.3(6) no
C31 Ir3 C33 99.9(6) no
C32 Ir3 C33 103.0(6) no
Ir1 Mo4 C14 48.7(3) no
Ir1 Mo4 C24 104.8(3) no
Ir1 Mo4 C41 116.4(4) no
Ir1 Mo4 C401 129.8(4) no
Ir1 Mo4 C402 157.8(4) no
Ir1 Mo4 C403 128.6(3) no
Ir1 Mo4 C404 99.8(4) no
Ir1 Mo4 C405 100.1(3) no
Ir2 Mo4 C14 103.1(3) no
Ir2 Mo4 C24 50.1(3) no
Ir2 Mo4 C41 115.8(4) no
Ir2 Mo4 C401 157.4(3) no
Ir2 Mo4 C402 128.7(4) no
Ir2 Mo4 C403 100.5(3) no
Ir2 Mo4 C404 101.4(4) no
Ir2 Mo4 C405 130.3(4) no
Ir3 Mo4 C14 71.3(3) no
Ir3 Mo4 C24 73.0(3) no
Ir3 Mo4 C41 69.4(4) no
Ir3 Mo4 C401 146.9(4) no
Ir3 Mo4 C402 146.3(4) no
Ir3 Mo4 C403 150.7(3) no
Ir3 Mo4 C404 152.5(4) no
Ir3 Mo4 C405 149.2(3) no
C14 Mo4 C24 143.9(5) no
C14 Mo4 C41 86.8(5) no
C14 Mo4 C401 90.5(5) no
C14 Mo4 C402 126.5(5) no
C14 Mo4 C403 136.0(5) no
C14 Mo4 C404 103.6(5) no
C14 Mo4 C405 78.2(5) no
C24 Mo4 C41 86.0(5) no
C24 Mo4 C401 123.4(5) no
C24 Mo4 C402 87.4(5) no
C24 Mo4 C403 78.3(4) no
C24 Mo4 C404 105.2(5) no
C24 Mo4 C405 136.5(5) no
C41 Mo4 C401 82.5(5) no
C41 Mo4 C402 82.3(5) no
C41 Mo4 C403 115.0(5) no
C41 Mo4 C404 138.1(5) no
C41 Mo4 C405 113.8(5) no
C401 Mo4 C402 36.2(4) no
C401 Mo4 C403 58.0(5) no
C401 Mo4 C404 57.4(5) no
C401 Mo4 C405 34.7(5) no
C402 Mo4 C403 35.0(4) no
C402 Mo4 C404 58.6(5) no
C402 Mo4 C405 59.6(5) no
C403 Mo4 C404 34.9(4) no
C403 Mo4 C405 58.3(4) no
C404 Mo4 C405 34.7(4) no
Ir1 C11 O11 178.0(10) no
Ir1 C12 Ir2 79.6(5) no
Ir1 C12 O12 140.0(10) no
Ir2 C12 O12 141.0(10) no
Ir1 C14 Mo4 83.9(5) no
Ir1 C14 O14 131.0(10) no
Mo4 C14 O14 145.0(10) no
Ir1 C15 O15 175.0(10) no
Ir2 C21 O21 176.0(10) no
Ir2 C22 O22 179.0(10) no
Ir2 C24 Mo4 82.1(4) no
Ir2 C24 O24 131.0(10) no
Mo4 C24 O24 146.0(10) no
Ir3 C31 O31 178(2) no
Ir3 C32 O32 176.0(10) no
Ir3 C33 O33 178(2) no
Mo4 C41 O41 173.0(10) n
Mo4 C401 C402 72.0(7) no
Mo4 C401 C405 74.0(8) no
Mo4 C401 C411 126.0(10) no
C402 C401 C405 110.0(10) no
C402 C401 C411 127(2) no
C405 C401 C411 123.0(10) no
Mo4 C402 C401 71.7(7) no
Mo4 C402 C403 73.9(7) no
Mo4 C402 C412 128.0(10) no
C401 C402 C403 105.0(10) no
C401 C402 C412 128.0(10) no
C403 C402 C412 126.0(10) no
Mo4 C403 C402 71.1(7) no
Mo4 C403 C404 71.6(8) no
Mo4 C403 C413 127.8(9) no
C402 C403 C404 108.0(10) no
C402 C403 C413 125.0(10) no
C404 C403 C413 126.0(10) no
Mo4 C404 C403 73.5(7) no
Mo4 C404 C405 73.4(8) no
Mo4 C404 H404 119.8 no
C403 C404 C405 110.0(10) no
C403 C404 H404 125.0 no
C405 C404 H404 125.0 no
Mo4 C405 C401 71.2(7) no
Mo4 C405 C404 71.9(7) no
Mo4 C405 C415 131.0(10) no
C401 C405 C404 106.0(10) no
C401 C405 C415 126.0(10) no
C404 C405 C415 126.0(10) no
C401 C411 H411b 109.5 no
C401 C411 H411c 109.5 no
C401 C411 H411a 109.5 no
H411b C411 H411c 109.5 no
H411b C411 H411a 109.5 no
H411c C411 H411a 109.5 no
C402 C412 H412c 109.5 no
C402 C412 H412a 109.5 no
C402 C412 H412b 109.5 no
H412c C412 H412a 109.5 no
H412c C412 H412b 109.5 no
H412a C412 H412b 109.5 no
C403 C413 H413b 109.5 no
C403 C413 H413c 109.5 no
C403 C413 H413a 109.5 no
H413b C413 H413c 109.5 no
H413b C413 H413a 109.5 no
H413c C413 H413a 109.5 no
C405 C415 H415a 109.5 no
C405 C415 H415b 109.5 no
C405 C415 H415c 109.5 no
H415a C415 H415b 109.5 no
H415a C415 H415c 109.5 no
H415b C415 H415c 109.5 no

loop_
_geom_bond_atom_site_label_1
_geom_bond_atom_site_label_2
_geom_bond_site_symmetry_1
_geom_bond_site_symmetry_2
_geom_bond_distance
_geom_bond_publ_flag
Ir1 Ir2 . . 2.6802(8) n
Ir1 Ir3 . . 2.7014(8) n
Ir2 Ir3 . . 2.6940(10) n
Ir1 Mo4 . . 2.8580(10) n
Ir2 Mo4 . . 2.8530(10) n
Ir3 Mo4 . . 2.9070(10) n
Ir1 C11 . . 1.90(2) n
Ir1 C12 . . 2.110(10) n
Ir1 C14 . . 2.160(10) n
Ir1 C15 . . 1.860(10) n
Ir2 C12 . . 2.080(10) n
Ir2 C21 . . 1.890(10) n
Ir2 C22 . . 1.890(10) n
Ir2 C24 . . 2.210(10) n
Ir3 C31 . . 1.89(2) n
Ir3 C32 . . 1.930(10) n
Ir3 C33 . . 1.94(2) n
Mo4 C14 . . 2.110(10) n
Mo4 C24 . . 2.140(10) n
Mo4 C41 . . 1.940(10) n
Mo4 C401 . . 2.320(10) no
Mo4 C402 . . 2.320(10) no
Mo4 C403 . . 2.360(10) no
Mo4 C404 . . 2.340(10) no
Mo4 C405 . . 2.360(10) no
O11 C11 . . 1.12(2) no
O12 C12 . . 1.150(10) no
O14 C14 . . 1.180(10) no
O15 C15 . . 1.160(10) no
O21 C21 . . 1.150(10) no
O22 C22 . . 1.130(10) no
O24 C24 . . 1.150(10) no
O31 C31 . . 1.12(2) no
O32 C32 . . 1.110(10) no
O33 C33 . . 1.11(2) no
O41 C41 . . 1.180(10) no
C401 C402 . . 1.44(2) no
C401 C405 . . 1.40(2) no
C401 C411 . . 1.50(2) no
C402 C403 . . 1.41(2) no
C402 C412 . . 1.49(2) no
C403 C404 . . 1.41(2) no
C403 C413 . . 1.52(2) no
C404 C405 . . 1.40(2) no
C404 H404 . . 0.95 no
C405 C415 . . 1.49(2) no
C411 H411b . . 0.95 no
C411 H411c . . 0.95 no
C411 H411a . . 0.95 no
C412 H412c . . 0.95 no
C412 H412a . . 0.95 no
C412 H412b . . 0.95 no
C413 H413b . . 0.95 no
C413 H413c . . 0.95 no
C413 H413a . . 0.95 no
C415 H415a . . 0.95 no
C415 H415b . . 0.95 no
C415 H415c . . 0.95 no

loop_
_geom_contact_atom_site_label_1
_geom_contact_atom_site_label_2
_geom_contact_distance
_geom_contact_site_symmetry_2
_geom_contact_publ_flag
O11 O14 2.960(10) 2_465 no
O11 O12 3.01(2) 5_665 no
O11 O15 3.31(2) 5_665 no
O11 C15 3.51(2) 5_665 no
O12 C11 3.02(2) 5_665 no
O12 C15 3.04(2) 5_665 no
O12 O15 3.080(10) 5_665 no
O12 C413 3.31(2) 6_545 no
O12 C403 3.55(2) 6_545 no
O14 C404 3.51(2) 2_565 no
O15 C415 3.43(2) 2_565 no
O15 C11 3.49(2) 5_665 no
O15 C12 3.49(2) 5_665 no
O15 C405 3.53(2) 2_565 no
O15 C411 3.54(2) 6_645 no
O21 C31 3.29(2) 8_455 no
O21 O31 3.30(2) 8_455 no
O21 C412 3.48(2) 6_545 no
O21 O41 3.540(10) 3_645 no
O22 O32 3.150(10) 8_455 no
O22 C415 3.35(2) 2_465 no
O24 O41 3.260(10) 8_455 no
O24 O33 3.340(10) 8_455 no
O24 C32 3.36(2) 8_455 no
O24 C33 3.36(2) 8_455 no
O24 O32 3.380(10) 8_455 no
O31 O41 3.23(2) 6_645 no
O32 C22 3.12(2) 8 no
O32 O33 3.38(2) 8_455 no
O32 C413 3.45(2) 8 no
O32 C21 3.57(2) 8 no
C11 C15 3.59(2) 5_665 no
C12 C15 3.60(2) 5_665 no
Ir1 C15 1.860(10) . no
Ir1 C11 1.90(2) . no
Ir1 C12 2.110(10) . no
Ir1 C14 2.160(10) . no
Ir1 C31 3.320(10) . no
Ir1 C33 3.560(10) . no
Ir2 C21 1.890(10) . no
Ir2 C22 1.890(10) . no
Ir2 C12 2.080(10) . no
Ir2 C24 2.210(10) . no
Ir2 C31 3.29(2) . no
Ir2 C32 3.490(10) . no
Ir3 C31 1.89(2) . no
Ir3 C32 1.930(10) . no
Ir3 C33 1.94(2) . no
Ir3 C41 2.870(10) . n
Ir3 C14 3.000(10) . no
Ir3 C24 3.060(10) . no
Ir3 C12 3.260(10) . no
Ir3 C21 3.450(10) . no
Ir3 C15 3.530(10) . no
Mo4 C41 1.940(10) . no
Mo4 C14 2.110(10) . no
Mo4 C24 2.140(10) . no

loop_
_geom_torsion_atom_site_label_1
_geom_torsion_atom_site_label_2
_geom_torsion_atom_site_label_3
_geom_torsion_atom_site_label_4
_geom_torsion
_geom_torsion_publ_flag
Ir1 Ir2 Ir3 Mo4 71.62(3) no
Ir1 Ir2 Ir3 C31 -91.0(4) no
Ir1 Ir2 Ir3 C32 170.7(4) no
Ir1 Ir2 Ir3 C33 25.0(10) no
Ir1 Ir2 Mo4 Ir3 -68.96(3) no
Ir1 Ir2 Mo4 C14 -12.8(3) no
Ir1 Ir2 Mo4 C24 -165.3(4) no
Ir1 Ir2 Mo4 C41 -105.6(4) no
Ir1 Ir2 Mo4 C401 113.0(10) no
Ir1 Ir2 Mo4 C402 153.0(5) no
Ir1 Ir2 Mo4 C403 129.8(3) no
Ir1 Ir2 Mo4 C404 94.3(4) no
Ir1 Ir2 Mo4 C405 72.7(4) no
Ir1 Ir2 C12 O12 -179(2) no
Ir1 Ir2 C24 Mo4 13.7(4) no
Ir1 Ir2 C24 O24 -166.0(10) no
Ir1 Ir3 Ir2 Mo4 -71.62(3) no
Ir1 Ir3 Ir2 C12 47.0(3) no
Ir1 Ir3 Ir2 C21 149.5(4) no
Ir1 Ir3 Ir2 C22 -33(2) no
Ir1 Ir3 Ir2 C24 -120.8(3) no
Ir1 Ir3 Mo4 Ir2 69.12(2) no
Ir1 Ir3 Mo4 C14 -52.2(4) no
Ir1 Ir3 Mo4 C24 122.0(4) no
Ir1 Ir3 Mo4 C41 -145.9(4) no
Ir1 Ir3 Mo4 C401 -112.1(7) no
Ir1 Ir3 Mo4 C402 179.1(6) no
Ir1 Ir3 Mo4 C403 109.4(7) no
Ir1 Ir3 Mo4 C404 31.4(7) no
Ir1 Ir3 Mo4 C405 -43.7(7) no
Ir1 Mo4 Ir2 Ir3 68.96(3) no
Ir1 Mo4 Ir2 C12 -2.5(4) no
Ir1 Mo4 Ir2 C21 138.4(6) no
Ir1 Mo4 Ir2 C22 -100.7(4) no
Ir1 Mo4 Ir2 C24 165.3(4) no
Ir1 Mo4 Ir3 Ir2 -69.12(2) no
Ir1 Mo4 Ir3 C31 -36.2(8) no
Ir1 Mo4 Ir3 C32 -160.4(4) no
Ir1 Mo4 Ir3 C33 93.6(4) no
Ir1 Mo4 C14 O14 179(2) no
Ir1 Mo4 C24 Ir2 -12.6(4) no
Ir1 Mo4 C24 O24 167(2) no
Ir1 Mo4 C401 C402 154.4(7) no
Ir1 Mo4 C401 C405 37.0(10) no
Ir1 Mo4 C401 C411 -83(2) no
Ir1 Mo4 C402 C401 -61.0(10) no
Ir1 Mo4 C402 C403 51.0(10) no
Ir1 Mo4 C402 C412 174.2(9) no
Ir1 Mo4 C403 C402 -157.8(7) no
Ir1 Mo4 C403 C404 -40.0(10) no
Ir1 Mo4 C403 C413 82.0(10) no
Ir1 Mo4 C404 C403 149.1(8) no
Ir1 Mo4 C404 C405 -93.5(8) no
Ir1 Mo4 C405 C401 -152.3(7) no
Ir1 Mo4 C405 C404 92.8(9) no
Ir1 Mo4 C405 C415 -30(2) no
Ir1 C12 Ir2 Ir3 -55.2(3) no
Ir1 C12 Ir2 Mo4 2.9(4) no
Ir1 C12 Ir2 C21 -150.3(5) no
Ir1 C12 Ir2 C22 108.8(5) no
Ir1 C12 Ir2 C24 -22.0(10) no
Ir1 C14 Mo4 Ir2 14.1(4) no
Ir1 C14 Mo4 Ir3 60.6(3) no
Ir1 C14 Mo4 C24 51.1(9) no
Ir1 C14 Mo4 C41 129.9(5) no
Ir1 C14 Mo4 C401 -147.7(5) no
Ir1 C14 Mo4 C402 -152.1(5) no
Ir1 C14 Mo4 C403 -106.6(6) no
Ir1 C14 Mo4 C404 -91.2(5) no
Ir1 C14 Mo4 C405 -114.9(5) no
Ir2 Ir1 Ir3 Mo4 -71.59(3) no
Ir2 Ir1 Ir3 C31 89.5(5) no
Ir2 Ir1 Ir3 C32 -21.9(9) no
Ir2 Ir1 Ir3 C33 -170.4(5) no
Ir2 Ir1 Mo4 Ir3 68.72(3) no
Ir2 Ir1 Mo4 C14 163.3(4) no
Ir2 Ir1 Mo4 C24 11.6(3) no
Ir2 Ir1 Mo4 C41 104.6(4) no
Ir2 Ir1 Mo4 C401 -152.5(5) no
Ir2 Ir1 Mo4 C402 -110.0(9) no
Ir2 Ir1 Mo4 C403 -75.0(4) no
Ir2 Ir1 Mo4 C404 -97.1(3) no
Ir2 Ir1 Mo4 C405 -132.3(4) no
Ir2 Ir1 C12 O12 179(2) no
Ir2 Ir1 C14 Mo4 -15.4(4) no
Ir2 Ir1 C14 O14 165.0(10) no
Ir2 Ir3 Ir1 Mo4 71.59(3) no
Ir2 Ir3 Ir1 C11 43.0(10) no
Ir2 Ir3 Ir1 C12 -46.2(4) no
Ir2 Ir3 Ir1 C14 120.9(4) no
Ir2 Ir3 Ir1 C15 -148.9(4) no
Ir2 Ir3 Mo4 C14 -121.4(4) no
Ir2 Ir3 Mo4 C24 52.8(4) no
Ir2 Ir3 Mo4 C41 144.9(4) no
Ir2 Ir3 Mo4 C401 178.7(7) no
Ir2 Ir3 Mo4 C402 110.0(6) no
Ir2 Ir3 Mo4 C403 40.3(7) no
Ir2 Ir3 Mo4 C404 -37.7(7) no
Ir2 Ir3 Mo4 C405 -112.8(7) no
Ir2 Mo4 Ir1 Ir3 -68.72(3) no
Ir2 Mo4 Ir1 C11 103.0(4) no
Ir2 Mo4 Ir1 C12 2.5(4) no
Ir2 Mo4 Ir1 C14 -163.3(4) no
Ir2 Mo4 Ir1 C15 -142.1(6) no
Ir2 Mo4 Ir3 C31 32.9(8) no
Ir2 Mo4 Ir3 C32 -91.3(4) no
Ir2 Mo4 Ir3 C33 162.7(4) no
Ir2 Mo4 C14 O14 -167(2) no
Ir2 Mo4 C24 O24 179(2) no
Ir2 Mo4 C401 C402 58(2) no
Ir2 Mo4 C401 C405 -59.0(10) no
Ir2 Mo4 C401 C411 -179.0(10) no
Ir2 Mo4 C402 C401 -155.2(7) no
Ir2 Mo4 C402 C403 -42.0(10) no
Ir2 Mo4 C402 C412 80.0(10) no
Ir2 Mo4 C403 C402 147.6(8) no
Ir2 Mo4 C403 C404 -94.9(8) no
Ir2 Mo4 C403 C413 27.0(10) no
Ir2 Mo4 C404 C403 92.1(8) no
Ir2 Mo4 C404 C405 -150.5(8) no
Ir2 Mo4 C405 C401 154.2(7) no
Ir2 Mo4 C405 C404 39.0(10) no
Ir2 Mo4 C405 C415 -84(2) no
Ir2 C12 Ir1 Ir3 55.1(3) no
Ir2 C12 Ir1 Mo4 -2.9(4) no
Ir2 C12 Ir1 C11 -107.9(5) no
Ir2 C12 Ir1 C14 23.0(10) no
Ir2 C12 Ir1 C15 153.7(5) no
Ir2 C24 Mo4 Ir3 -59.2(2) no
Ir2 C24 Mo4 C14 -49.8(9) no
Ir2 C24 Mo4 C41 -128.9(5) no
Ir2 C24 Mo4 C401 152.8(5) no
Ir2 C24 Mo4 C402 148.6(5) no
Ir2 C24 Mo4 C403 114.6(5) no
Ir2 C24 Mo4 C404 92.2(5) no
Ir2 C24 Mo4 C405 110.1(6) no
Ir3 Ir1 Ir2 Mo4 73.31(3) no
Ir3 Ir1 Ir2 C12 -109.7(5) no
Ir3 Ir1 Ir2 C21 -56.6(7) no
Ir3 Ir1 Ir2 C22 170.9(5) no
Ir3 Ir1 Ir2 C24 61.8(3) no
Ir3 Ir1 Mo4 C14 94.6(4) no
Ir3 Ir1 Mo4 C24 -57.1(3) no
Ir3 Ir1 Mo4 C41 35.9(4) no
Ir3 Ir1 Mo4 C401 138.8(5) no
Ir3 Ir1 Mo4 C402 -178.7(9) no
Ir3 Ir1 Mo4 C403 -143.8(4) no
Ir3 Ir1 Mo4 C404 -165.9(3) no
Ir3 Ir1 Mo4 C405 158.9(4) no
Ir3 Ir1 C12 O12 -126(2) no
Ir3 Ir1 C14 Mo4 -66.7(3) no
Ir3 Ir1 C14 O14 114.0(10) no
Ir3 Ir2 Ir1 Mo4 -73.31(3) no
Ir3 Ir2 Ir1 C11 -168.1(4) no
Ir3 Ir2 Ir1 C12 109.7(5) no
Ir3 Ir2 Ir1 C14 -60.5(4) no
Ir3 Ir2 Ir1 C15 61.7(7) no
Ir3 Ir2 Mo4 C14 56.2(3) no
Ir3 Ir2 Mo4 C24 -96.3(4) no
Ir3 Ir2 Mo4 C41 -36.7(4) no
Ir3 Ir2 Mo4 C401 -178.0(10) no
Ir3 Ir2 Mo4 C402 -138.1(5) no
Ir3 Ir2 Mo4 C403 -161.2(3) no
Ir3 Ir2 Mo4 C404 163.2(4) no
Ir3 Ir2 Mo4 C405 141.7(4) no
Ir3 Ir2 C12 O12 126(2) no
Ir3 Ir2 C24 Mo4 65.7(3) no
Ir3 Ir2 C24 O24 -114.0(10) no
Ir3 Mo4 Ir1 C11 171.7(4) no
Ir3 Mo4 Ir1 C12 71.2(4) no
Ir3 Mo4 Ir1 C14 -94.6(4) no
Ir3 Mo4 Ir1 C15 -73.4(6) no
Ir3 Mo4 Ir2 C12 -71.5(4) no
Ir3 Mo4 Ir2 C21 69.5(6) no
Ir3 Mo4 Ir2 C22 -169.6(4) no
Ir3 Mo4 Ir2 C24 96.3(4) no
Ir3 Mo4 C14 O14 -121(2) no
Ir3 Mo4 C24 O24 120(2) no
Ir3 Mo4 C401 C402 -119.0(8) no
Ir3 Mo4 C401 C405 123.2(8) no
Ir3 Mo4 C401 C411 4(2) no
Ir3 Mo4 C402 C401 120.5(8) no
Ir3 Mo4 C402 C403 -126.7(7) no
Ir3 Mo4 C402 C412 -4(2) no
Ir3 Mo4 C403 C402 114.7(9) no
Ir3 Mo4 C403 C404 -127.8(8) no
Ir3 Mo4 C403 C413 -6(2) no
Ir3 Mo4 C404 C403 123.1(9) no
Ir3 Mo4 C404 C405 -119.5(8) no
Ir3 Mo4 C405 C401 -116.8(8) no
Ir3 Mo4 C405 C404 128.3(8) no
Ir3 Mo4 C405 C415 5(2) no
Mo4 Ir1 Ir2 C12 177.0(5) no
Mo4 Ir1 Ir2 C21 -129.9(7) no
Mo4 Ir1 Ir2 C22 97.6(5) no
Mo4 Ir1 Ir2 C24 -11.5(3) no
Mo4 Ir1 Ir3 C31 161.0(5) no
Mo4 Ir1 Ir3 C32 49.7(9) no
Mo4 Ir1 Ir3 C33 -98.8(5) no
Mo4 Ir1 C12 O12 176(2) no
Mo4 Ir1 C14 O14 -179(2) no
Mo4 Ir2 Ir1 C11 -94.8(4) no
Mo4 Ir2 Ir1 C12 -177.0(5) no
Mo4 Ir2 Ir1 C14 12.8(4) no
Mo4 Ir2 Ir1 C15 135.0(7) no
Mo4 Ir2 Ir3 C31 -162.6(4) no
Mo4 Ir2 Ir3 C32 99.0(4) no
Mo4 Ir2 Ir3 C33 -47.0(10) no
Mo4 Ir2 C12 O12 -176(2) no
Mo4 Ir2 C24 O24 -180(2) no
Mo4 Ir3 Ir1 C11 -29.0(10) no
Mo4 Ir3 Ir1 C12 -117.8(4) no
Mo4 Ir3 Ir1 C14 49.3(4) no
Mo4 Ir3 Ir1 C15 139.5(4) no
Mo4 Ir3 Ir2 C12 118.6(3) no
Mo4 Ir3 Ir2 C21 -138.9(4) no
Mo4 Ir3 Ir2 C22 39(2) no
Mo4 Ir3 Ir2 C24 -49.2(3) no
Mo4 C14 Ir1 C11 96.4(5) no
Mo4 C14 Ir1 C12 -34.0(10) no
Mo4 C14 Ir1 C15 -166.0(5) no
Mo4 C24 Ir2 C12 31.0(10) no
Mo4 C24 Ir2 C21 161.6(5) no
Mo4 C24 Ir2 C22 -97.7(5) no
Mo4 C401 C402 C403 -66.8(9) no
Mo4 C401 C402 C412 124(2) no
Mo4 C401 C405 C404 63.9(9) no
Mo4 C401 C405 C415 -128(2) no
Mo4 C402 C401 C405 65.0(10) no
Mo4 C402 C401 C411 -121.0(10) no
Mo4 C402 C403 C404 -62.4(9) no
Mo4 C402 C403 C413 124.0(10) no
Mo4 C403 C402 C401 65.3(8) no
Mo4 C403 C402 C412 -125.0(10) no
Mo4 C403 C404 C405 -65.0(10) no
Mo4 C404 C403 C402 62.1(9) no
Mo4 C404 C403 C413 -124.0(10) no
Mo4 C404 C405 C401 -63.4(9) no
Mo4 C404 C405 C415 128(2) no
Mo4 C405 C401 C402 -63.5(9) no
Mo4 C405 C401 C411 122.0(10) no
Mo4 C405 C404 C403 64.9(9) no
O12 C12 Ir1 C11 71(2) no
O12 C12 Ir1 C14 -157(2) no
O12 C12 Ir1 C15 -27(2) no
O12 C12 Ir2 C21 31(2) no
O12 C12 Ir2 C22 -70(2) no
O12 C12 Ir2 C24 159.0(10) no
O14 C14 Ir1 C11 -83.0(10) no
O14 C14 Ir1 C12 147.0(10) no
O14 C14 Ir1 C15 15.0(10) no
O14 C14 Mo4 C24 -130(2) no
O14 C14 Mo4 C41 -51(2) no
O14 C14 Mo4 C401 31(2) no
O14 C14 Mo4 C402 27(2) no
O14 C14 Mo4 C403 72(2) no
O14 C14 Mo4 C404 88(2) no
O14 C14 Mo4 C405 64(2) no
O24 C24 Ir2 C12 -148.0(10) no
O24 C24 Ir2 C21 -18.0(10) no
O24 C24 Ir2 C22 83.0(10) no
O24 C24 Mo4 C14 130(2) no
O24 C24 Mo4 C41 50(2) no
O24 C24 Mo4 C401 -28(2) no
O24 C24 Mo4 C402 -32(2) no
O24 C24 Mo4 C403 -66(2) no
O24 C24 Mo4 C404 -88(2) no
O24 C24 Mo4 C405 -71(2) no
C11 Ir1 Ir2 C12 82.2(6) no
C11 Ir1 Ir2 C21 135.3(8) no
C11 Ir1 Ir2 C22 2.8(6) no
C11 Ir1 Ir2 C24 -106.2(5) no
C11 Ir1 Ir3 C31 132(2) no
C11 Ir1 Ir3 C32 21(2) no
C11 Ir1 Ir3 C33 -128(2) no
C11 Ir1 Mo4 C14 -93.7(6) no
C11 Ir1 Mo4 C24 114.6(5) no
C11 Ir1 Mo4 C41 -152.4(6) no
C11 Ir1 Mo4 C401 -49.5(6) no
C11 Ir1 Mo4 C402 -7.0(10) no
C11 Ir1 Mo4 C403 27.9(6) no
C11 Ir1 Mo4 C404 5.8(6) no
C11 Ir1 Mo4 C405 -29.4(6) no
C12 Ir1 Ir2 C21 53.1(8) no
C12 Ir1 Ir2 C22 -79.4(6) no
C12 Ir1 Ir2 C24 171.5(6) no
C12 Ir1 Ir3 C31 43.2(6) no
C12 Ir1 Ir3 C32 -68.0(10) no
C12 Ir1 Ir3 C33 143.4(6) no
C12 Ir1 Mo4 C14 165.8(6) no
C12 Ir1 Mo4 C24 14.1(5) no
C12 Ir1 Mo4 C41 107.0(6) no
C12 Ir1 Mo4 C401 -150.0(6) no
C12 Ir1 Mo4 C402 -108.0(10) no
C12 Ir1 Mo4 C403 -72.6(5) no
C12 Ir1 Mo4 C404 -94.7(5) no
C12 Ir1 Mo4 C405 -129.9(5) no
C12 Ir2 Ir1 C14 -170.2(6) no
C12 Ir2 Ir1 C15 -48.0(8) no
C12 Ir2 Ir3 C31 -44.0(5) no
C12 Ir2 Ir3 C32 -142.4(5) no
C12 Ir2 Ir3 C33 72.0(10) no
C12 Ir2 Mo4 C14 -15.3(5) no
C12 Ir2 Mo4 C24 -167.8(6) no
C12 Ir2 Mo4 C41 -108.2(6) no
C12 Ir2 Mo4 C401 110.0(10) no
C12 Ir2 Mo4 C402 150.5(6) no
C12 Ir2 Mo4 C403 127.3(5) no
C12 Ir2 Mo4 C404 91.8(5) no
C12 Ir2 Mo4 C405 70.2(6) no
C14 Ir1 Ir2 C21 -117.1(8) no
C14 Ir1 Ir2 C22 110.4(6) no
C14 Ir1 Ir2 C24 1.3(5) no
C14 Ir1 Ir3 C31 -149.6(6) no
C14 Ir1 Ir3 C32 99.0(10) no
C14 Ir1 Ir3 C33 -49.4(6) no
C14 Ir1 Mo4 C24 -151.7(6) no
C14 Ir1 Mo4 C41 -58.8(6) no
C14 Ir1 Mo4 C401 44.1(6) no
C14 Ir1 Mo4 C402 87.0(10) no
C14 Ir1 Mo4 C403 121.6(6) no
C14 Ir1 Mo4 C404 99.5(6) no
C14 Ir1 Mo4 C405 64.3(6) no
C14 Mo4 Ir1 C15 21.2(8) no
C14 Mo4 Ir2 C21 125.7(7) no
C14 Mo4 Ir2 C22 -113.5(5) no
C14 Mo4 Ir2 C24 152.5(5) no
C14 Mo4 Ir3 C31 -88.4(9) no
C14 Mo4 Ir3 C32 147.4(5) no
C14 Mo4 Ir3 C33 41.4(6) no
C14 Mo4 C401 C402 -174.0(9) no
C14 Mo4 C401 C405 68.2(9) no
C14 Mo4 C401 C411 -52.0(10) no
C14 Mo4 C402 C401 7.0(10) no
C14 Mo4 C402 C403 120.3(8) no
C14 Mo4 C402 C412 -117.0(10) no
C14 Mo4 C403 C402 -91.0(10) no
C14 Mo4 C403 C404 27.0(10) no
C14 Mo4 C403 C413 149.0(10) no
C14 Mo4 C404 C403 -161.2(8) no
C14 Mo4 C404 C405 -44.0(10) no
C14 Mo4 C405 C401 -108.5(9) no
C14 Mo4 C405 C404 137.0(10) no
C14 Mo4 C405 C415 14(2) no
C15 Ir1 Ir2 C21 5.1(9) no
C15 Ir1 Ir2 C22 -127.4(8) no
C15 Ir1 Ir2 C24 123.5(8) no
C15 Ir1 Ir3 C31 -59.4(6) no
C15 Ir1 Ir3 C32 -171.0(10) no
C15 Ir1 Ir3 C33 40.8(6) no
C15 Ir1 Mo4 C24 -130.5(7) no
C15 Ir1 Mo4 C41 -37.6(8) no
C15 Ir1 Mo4 C401 65.3(8) no
C15 Ir1 Mo4 C402 108.0(10) no
C15 Ir1 Mo4 C403 142.8(7) no
C15 Ir1 Mo4 C404 120.7(7) no
C15 Ir1 Mo4 C405 85.5(7) no
C21 Ir2 Ir3 C31 58.6(6) no
C21 Ir2 Ir3 C32 -39.8(6) no
C21 Ir2 Ir3 C33 174.0(10) no
C21 Ir2 Mo4 C24 -26.8(7) no
C21 Ir2 Mo4 C41 32.8(7) no
C21 Ir2 Mo4 C401 -109.0(10) no
C21 Ir2 Mo4 C402 -68.6(7) no
C21 Ir2 Mo4 C403 -91.7(7) no
C21 Ir2 Mo4 C404 -127.3(7) no
C21 Ir2 Mo4 C405 -148.8(7) no
C22 Ir2 Ir3 C31 -124(2) no
C22 Ir2 Ir3 C32 138(2) no
C22 Ir2 Ir3 C33 -8(2) no
C22 Ir2 Mo4 C24 94.1(6) no
C22 Ir2 Mo4 C41 153.7(6) no
C22 Ir2 Mo4 C401 12.0(10) no
C22 Ir2 Mo4 C402 52.3(6) no
C22 Ir2 Mo4 C403 29.2(5) no
C22 Ir2 Mo4 C404 -6.4(5) no
C22 Ir2 Mo4 C405 -27.9(6) no
C24 Ir2 Ir3 C31 148.2(5) no
C24 Ir2 Ir3 C32 49.8(5) no
C24 Ir2 Ir3 C33 -96.0(10) no
C24 Ir2 Mo4 C41 59.6(6) no
C24 Ir2 Mo4 C401 -82.0(10) no
C24 Ir2 Mo4 C402 -41.8(6) no
C24 Ir2 Mo4 C403 -64.9(5) no
C24 Ir2 Mo4 C404 -100.5(6) no
C24 Ir2 Mo4 C405 -122.0(6) no
C24 Mo4 Ir3 C31 85.8(9) no
C24 Mo4 Ir3 C32 -38.5(5) no
C24 Mo4 Ir3 C33 -144.4(6) no
C24 Mo4 C401 C402 -7.0(10) no
C24 Mo4 C401 C405 -124.9(8) no
C24 Mo4 C401 C411 115.0(10) no
C24 Mo4 C402 C401 174.1(9) no
C24 Mo4 C402 C403 -73.1(8) no
C24 Mo4 C402 C412 50.0(10) no
C24 Mo4 C403 C402 102.5(9) no
C24 Mo4 C403 C404 -140.0(9) no
C24 Mo4 C403 C413 -18.0(10) no
C24 Mo4 C404 C403 40.7(9) no
C24 Mo4 C404 C405 158.1(8) no
C24 Mo4 C405 C401 83.0(10) no
C24 Mo4 C405 C404 -32.0(10) no
C24 Mo4 C405 C415 -154.0(10) no
C31 Ir3 Mo4 C41 177.9(9) no
C31 Ir3 Mo4 C401 -148.0(10) no
C31 Ir3 Mo4 C402 143.0(10) no
C31 Ir3 Mo4 C403 73.0(10) no
C31 Ir3 Mo4 C404 -5.0(10) no
C31 Ir3 Mo4 C405 -80.0(10) no
C32 Ir3 Mo4 C41 53.7(6) no
C32 Ir3 Mo4 C401 87.5(8) no
C32 Ir3 Mo4 C402 18.7(8) no
C32 Ir3 Mo4 C403 -51.0(8) no
C32 Ir3 Mo4 C404 -129.0(8) no
C32 Ir3 Mo4 C405 155.9(8) no
C33 Ir3 Mo4 C41 -52.3(6) no
C33 Ir3 Mo4 C401 -18.5(8) no
C33 Ir3 Mo4 C402 -87.3(8) no
C33 Ir3 Mo4 C403 -156.9(8) no
C33 Ir3 Mo4 C404 125.0(8) no
C33 Ir3 Mo4 C405 50.0(8) no
C41 Mo4 C401 C402 -87.3(9) no
C41 Mo4 C401 C405 154.9(9) no
C41 Mo4 C401 C411 35.0(10) no
C41 Mo4 C402 C401 87.7(9) no
C41 Mo4 C402 C403 -159.5(9) no
C41 Mo4 C402 C412 -37.0(10) no
C41 Mo4 C403 C402 23.0(10) no
C41 Mo4 C403 C404 140.0(9) no
C41 Mo4 C403 C413 -98.0(10) no
C41 Mo4 C404 C403 -61.0(10) no
C41 Mo4 C404 C405 57.0(10) no
C41 Mo4 C405 C401 -27.0(10) no
C41 Mo4 C405 C404 -142.3(9) no
C41 Mo4 C405 C415 95(2) no
C401 Mo4 C402 C403 113.0(10) no
C401 Mo4 C402 C412 -124(2) no
C401 Mo4 C403 C402 -40.0(8) no
C401 Mo4 C403 C404 77.5(9) no
C401 Mo4 C403 C413 -160(2) no
C401 Mo4 C404 C403 -79.6(9) no
C401 Mo4 C404 C405 37.8(8) no
C401 Mo4 C405 C404 -115.0(10) no
C401 Mo4 C405 C415 122(2) no
C401 C402 Mo4 C403 -113.0(10) no
C401 C402 Mo4 C404 -76.3(9) no
C401 C402 Mo4 C405 -35.7(8) no
C401 C402 C403 C404 3.0(10) no
C401 C402 C403 C413 -171.0(10) no
C401 C405 Mo4 C402 37.3(8) no
C401 C405 Mo4 C403 78.3(9) no
C401 C405 Mo4 C404 115.0(10) no
C401 C405 C404 C403 1(2) no
C402 Mo4 C401 C405 -118.0(10) no
C402 Mo4 C401 C411 122(2) no
C402 Mo4 C403 C404 117.0(10) no
C402 Mo4 C403 C413 -120(2) no
C402 Mo4 C404 C403 -36.5(8) no
C402 Mo4 C404 C405 80.9(9) no
C402 Mo4 C405 C404 -77.7(9) no
C402 Mo4 C405 C415 159(2) no
C402 C401 Mo4 C403 38.5(8) no
C402 C401 Mo4 C404 80.1(9) no
C402 C401 Mo4 C405 118.0(10) no
C402 C401 C405 C404 0(2) no
C402 C401 C405 C415 169.0(10) no
C402 C403 Mo4 C404 -117.0(10) no
C402 C403 Mo4 C405 -81.1(9) no
C402 C403 C404 C405 -3(2) no
C403 Mo4 C401 C405 -79.3(9) no
C403 Mo4 C401 C411 161(2) no
C403 Mo4 C402 C412 123(2) no
C403 Mo4 C404 C405 117.0(10) no
C403 Mo4 C405 C404 -36.7(8) no
C403 Mo4 C405 C415 -160(2) no
C403 C402 Mo4 C404 36.5(7) no
C403 C402 Mo4 C405 77.1(9) no
C403 C402 C401 C405 -2(2) no
C403 C402 C401 C411 172.0(10) no
C403 C404 Mo4 C405 -117.0(10) no
C403 C404 C405 C415 -167.0(10) no
C404 Mo4 C401 C405 -37.7(8) no
C404 Mo4 C401 C411 -157(2) no
C404 Mo4 C402 C412 159(2) no
C404 Mo4 C403 C413 122(2) no
C404 Mo4 C405 C415 -123(2) no
C404 C403 Mo4 C405 36.4(8) no
C404 C403 C402 C412 172.0(10) no
C404 C405 C401 C411 -174.0(10) no
C405 Mo4 C401 C411 -120(2) no
C405 Mo4 C402 C412 -160(2) no
C405 Mo4 C403 C413 159(2) no
C405 C401 C402 C412 -171.0(10) no
C405 C404 C403 C413 171.0(10) no
C411 C401 C402 C412 3(2) no
C411 C401 C405 C415 -5(2) no
C412 C402 C403 C413 -2(2) no
